data_1557682
loop_
_publ_author_name
'Honeyman, Gordon W.'
'Armstrong, David R.'
'Clegg, William'
'Hevia, Eva'
'Kennedy, Alan R.'
'McLellan, Ross'
'Orr, Samantha A.'
'Parkinson, John A.'
'Ramsay, Donna L.'
'Robertson, Stuart D.'
'Towie, Stephen'
'Mulvey, Robert E.'

_publ_section_title
;
 A regioselectively 1,1&#x2032;,3,3&#x2032;-tetrazincated ferrocene
 complex displaying core and peripheral reactivity
;
_journal_issue 25
_journal_name_full 'Chemical Science'
_journal_page_first 6510
_journal_page_last 6520
_journal_paper_doi 10.1039/D0SC01612H
_journal_volume 11
_journal_year 2020
_chemical_formula_moiety 'C48 H94 Fe N6 Na2 Zn2, C7 H8'
_chemical_formula_sum 'C55 H102 Fe N6 Na2 Zn2'
_chemical_formula_weight 1079.99
_space_group_crystal_system triclinic
_space_group_IT_number 2
_space_group_name_Hall '-P 1'
_space_group_name_H-M_alt 'P -1'
_atom_sites_solution_hydrogens geom
_atom_sites_solution_primary direct
_audit_creation_date 2019-08-12
_audit_creation_method
;
Olex2 1.2
(compiled 2018.05.29 svn.r3508 for OlexSys, GUI svn.r5506)
;
_audit_update_record
;
2019-12-17 deposited with the CCDC.	2020-03-27 downloaded from the CCDC.
;
_cell_angle_alpha 99.482(4)
_cell_angle_beta 90.798(4)
_cell_angle_gamma 99.459(3)
_cell_formula_units_Z 2
_cell_length_a 12.9797(5)
_cell_length_b 15.0261(6)
_cell_length_c 15.9756(8)
_cell_measurement_reflns_used 10013
_cell_measurement_temperature 173(2)
_cell_measurement_theta_max 29.5020
_cell_measurement_theta_min 2.9707
_cell_volume 3028.7(2)
_computing_cell_refinement
;
CrysAlisPro, Oxford Diffraction Ltd.,
Version 1.171.34.40 (release 27-08-2010 CrysAlis171 .NET)
(compiled Aug 27 2010,11:50:40)
;
_computing_data_collection
;
CrysAlisPro, Oxford Diffraction Ltd.,
Version 1.171.34.40 (release 27-08-2010 CrysAlis171 .NET)
(compiled Aug 27 2010,11:50:40)
;
_computing_data_reduction
;
CrysAlisPro, Oxford Diffraction Ltd.,
Version 1.171.34.40 (release 27-08-2010 CrysAlis171 .NET)
(compiled Aug 27 2010,11:50:40)
;
_computing_molecular_graphics 'Olex2 (Dolomanov et al., 2009)'
_computing_publication_material 'Olex2 (Dolomanov et al., 2009)'
_computing_structure_refinement 'ShelXL (Sheldrick, 2015)'
_computing_structure_solution 'ShelXS (Sheldrick, 2008)'
_diffrn_ambient_temperature 173.15
_diffrn_detector_area_resol_mean 16.0727
_diffrn_measured_fraction_theta_full 0.997
_diffrn_measured_fraction_theta_max 0.966
_diffrn_measurement_details
;
#__ type_ start__ end____ width___ exp.time_
  1 omega  -53.00   45.00   1.0000    7.3400
omega____ theta____ kappa____ phi______ frames
    -       19.4192  -37.0000   30.0000 98

#__ type_ start__ end____ width___ exp.time_
  2 omega   36.00   95.00   1.0000    7.3400
omega____ theta____ kappa____ phi______ frames
    -       19.4192  179.0000   60.0000 59

#__ type_ start__ end____ width___ exp.time_
  3 omega   -6.00   86.00   1.0000    7.3400
omega____ theta____ kappa____ phi______ frames
    -       19.4192   37.0000 -150.0000 92

#__ type_ start__ end____ width___ exp.time_
  4 omega  -86.00   -7.00   1.0000    7.3400
omega____ theta____ kappa____ phi______ frames
    -      -20.3567  138.0000  178.0000 79

#__ type_ start__ end____ width___ exp.time_
  5 omega  -82.00  -42.00   1.0000    7.3400
omega____ theta____ kappa____ phi______ frames
    -      -20.3567  131.0000    1.0000 40

#__ type_ start__ end____ width___ exp.time_
  6 omega  -90.00  -40.00   1.0000    7.3400
omega____ theta____ kappa____ phi______ frames
    -      -20.3567  -77.0000   30.0000 50
;
_diffrn_measurement_device_type 'Xcalibur, Eos'
_diffrn_measurement_method '\w scans'
_diffrn_orient_matrix_UB_11 0.0043110000
_diffrn_orient_matrix_UB_12 -0.0185567000
_diffrn_orient_matrix_UB_13 0.0376495000
_diffrn_orient_matrix_UB_21 0.0044021000
_diffrn_orient_matrix_UB_22 -0.0429039000
_diffrn_orient_matrix_UB_23 -0.0246225000
_diffrn_orient_matrix_UB_31 0.0550984000
_diffrn_orient_matrix_UB_32 0.0131115000
_diffrn_orient_matrix_UB_33 0.0009693000
_diffrn_radiation_monochromator graphite
_diffrn_radiation_type MoK\a
_diffrn_radiation_wavelength 0.71073
_diffrn_reflns_av_R_equivalents 0.0275
_diffrn_reflns_av_unetI/netI 0.0596
_diffrn_reflns_Laue_measured_fraction_full 0.997
_diffrn_reflns_Laue_measured_fraction_max 0.966
_diffrn_reflns_limit_h_max 16
_diffrn_reflns_limit_h_min -15
_diffrn_reflns_limit_k_max 19
_diffrn_reflns_limit_k_min -19
_diffrn_reflns_limit_l_max 21
_diffrn_reflns_limit_l_min -19
_diffrn_reflns_number 26552
_diffrn_reflns_point_group_measured_fraction_full 0.997
_diffrn_reflns_point_group_measured_fraction_max 0.966
_diffrn_reflns_theta_full 25.242
_diffrn_reflns_theta_max 28.000
_diffrn_reflns_theta_min 2.981
_diffrn_source 'Enhance (Mo) X-ray Source'
_exptl_absorpt_coefficient_mu 1.073
_exptl_absorpt_correction_T_max 1.00000
_exptl_absorpt_correction_T_min 0.70290
_exptl_absorpt_correction_type multi-scan
_exptl_absorpt_process_details
;
CrysAlisPro, Oxford Diffraction Ltd.,
Version 1.171.34.40 (release 27-08-2010 CrysAlis171 .NET)
(compiled Aug 27 2010,11:50:40)
Empirical absorption correction using spherical harmonics,
 implemented in SCALE3 ABSPACK scaling algorithm.
;
_exptl_crystal_colour orange
_exptl_crystal_colour_primary orange
_exptl_crystal_density_diffrn 1.184
_exptl_crystal_description plank
_exptl_crystal_F_000 1164
_exptl_crystal_size_max 0.8
_exptl_crystal_size_mid 0.3
_exptl_crystal_size_min 0.2
_refine_diff_density_max 0.626
_refine_diff_density_min -0.376
_refine_diff_density_rms 0.064
_refine_ls_extinction_method none
_refine_ls_goodness_of_fit_ref 1.013
_refine_ls_hydrogen_treatment constr
_refine_ls_matrix_type full
_refine_ls_number_parameters 699
_refine_ls_number_reflns 14120
_refine_ls_number_restraints 201
_refine_ls_restrained_S_all 1.016
_refine_ls_R_factor_all 0.0806
_refine_ls_R_factor_gt 0.0466
_refine_ls_shift/su_max 0.001
_refine_ls_shift/su_mean 0.000
_refine_ls_structure_factor_coef Fsqd
_refine_ls_weighting_details 'w=1/[\s^2^(Fo^2^)+(0.0454P)^2^+1.4426P] where P=(Fo^2^+2Fc^2^)/3'
_refine_ls_weighting_scheme calc
_refine_ls_wR_factor_gt 0.0997
_refine_ls_wR_factor_ref 0.1154
_reflns_Friedel_coverage 0.000
_reflns_number_gt 9836
_reflns_number_total 14120
_reflns_threshold_expression 'I > 2\s(I)'
_cod_data_source_file d0sc01612h2.cif
_cod_data_source_block rmst01
_cod_depositor_comments
;Adding full bibliography for 1557679--1557682.cif.

 Adding full bibliography for 1557679--1557682.cif.
;
_cod_database_code 1557682
_shelx_shelxl_version_number 2017/1
_shelx_space_group_comment
;
The symmetry employed for this shelxl refinement is uniquely defined
by the following loop, which should always be used as a source of
symmetry information in preference to the above space-group names.
They are only intended as comments.
;
_reflns_odcompleteness_completeness 99.54
_reflns_odcompleteness_iscentric 1
_reflns_odcompleteness_theta 27.04
_olex2_refinement_description
;
1. Fixed Uiso
 At 1.2 times of:
  All C(H) groups, All C(H,H) groups
 At 1.5 times of:
  All C(H,H,H) groups
2. Restrained distances
 C49-C55 = C55A-C53A
 1.5 with sigma of 0.01
 C14-C13 = C14A-C13A = C33-C32 = C33A-C32A
 1.53 with sigma of 0.01
 C15-N2 = C16-N2 = C14-N2 = C13-N1 = C12-N1 = C11-N1
 1.48 with sigma of 0.01
 C15A-N2A = C16A-N2A = C14A-N2A = C13A-N1A = C12A-N1A = C11A-N1A
 1.48 with sigma of 0.01
 N5-C33 = N5-C34 = N5-C35 = N4-C32 = N4-C31 = N4-C30
 1.48 with sigma of 0.01
 N5-C33A = N5-C34A = N5-C35A = N4-C32A = N4-C31A = N4-C30A
 1.48 with sigma of 0.01
3. Rigid bond restraints
 C49A, C50A, C51A, C52A, C53A, C54A, C55A
 with sigma for 1-2 distances of 0.01 and sigma for 1-3 distances of 0.01
 C55, C49, C50, C51, C52, C53, C54
 with sigma for 1-2 distances of 0.01 and sigma for 1-3 distances of 0.01
 N1, N2, C11, C12, C13, C14, C15, C16
 with sigma for 1-2 distances of 0.01 and sigma for 1-3 distances of 0.01
4. Uiso/Uaniso restraints and constraints
C49A \\sim C50A \\sim C51A \\sim C52A \\sim C53A \\sim C54A \\sim C55A: within
1.7A with sigma of 0.02 and sigma for terminal atoms of 0.02
C55 \\sim C49 \\sim C50 \\sim C51 \\sim C52 \\sim C53 \\sim C54: within 1.7A
with sigma of 0.02 and sigma for terminal atoms of 0.02
N1 \\sim N2 \\sim C11 \\sim C12 \\sim C13 \\sim C14 \\sim C15 \\sim C16: within
1.7A with sigma of 0.02 and sigma for terminal atoms of 0.02
Uanis(C54) = Uanis(C53A)
Uanis(C55) = Uanis(C55A)
Uanis(N1) = Uanis(N1A)
Uanis(N2) = Uanis(N2A)
Uanis(C11) = Uanis(C11A)
Uanis(C12) = Uanis(C12A)
Uanis(C13) = Uanis(C13A)
Uanis(C14) = Uanis(C14A)
Uanis(C15) = Uanis(C15A)
Uanis(C16) = Uanis(C16A)
Uanis(C30) = Uanis(C30A)
Uanis(C31) = Uanis(C31A)
Uanis(C32) = Uanis(C32A)
Uanis(C33) = Uanis(C33A)
Uanis(C34) = Uanis(C34A)
Uanis(C35) = Uanis(C35A)
5. Others
 Sof(C49A)=Sof(H49A)=Sof(C50A)=Sof(H50A)=Sof(C51A)=Sof(H51A)=Sof(C52A)=
 Sof(H52A)=Sof(C53A)=Sof(C54A)=Sof(H54A)=Sof(C55A)=Sof(H55D)=Sof(H55E)=
 Sof(H55F)=1-FVAR(1)
 Sof(C55)=Sof(H55A)=Sof(H55B)=Sof(H55C)=Sof(C49)=Sof(C50)=Sof(H50)=Sof(C51)=
 Sof(H51)=Sof(C52)=Sof(H52)=Sof(C53)=Sof(H53)=Sof(C54)=Sof(H54)=FVAR(1)
 Sof(N1A)=Sof(N2A)=Sof(C11A)=Sof(H11D)=Sof(H11E)=Sof(H11F)=Sof(C12A)=Sof(H12D)=
 Sof(H12E)=Sof(H12F)=Sof(C13A)=Sof(H13C)=Sof(H13D)=Sof(C14A)=Sof(H14C)=
 Sof(H14D)=Sof(C15A)=Sof(H15D)=Sof(H15E)=Sof(H15F)=Sof(C16A)=Sof(H16D)=
 Sof(H16E)=Sof(H16F)=1-FVAR(2)
 Sof(N1)=Sof(N2)=Sof(C11)=Sof(H11A)=Sof(H11B)=Sof(H11C)=Sof(C12)=Sof(H12A)=
 Sof(H12B)=Sof(H12C)=Sof(C13)=Sof(H13A)=Sof(H13B)=Sof(C14)=Sof(H14A)=Sof(H14B)=
 Sof(C15)=Sof(H15A)=Sof(H15B)=Sof(H15C)=Sof(C16)=Sof(H16A)=Sof(H16B)=Sof(H16C)=
 FVAR(2)
 Sof(C30A)=Sof(H30D)=Sof(H30E)=Sof(H30F)=Sof(C31A)=Sof(H31D)=Sof(H31E)=
 Sof(H31F)=Sof(C32A)=Sof(H32C)=Sof(H32D)=Sof(C33A)=Sof(H33C)=Sof(H33D)=
 Sof(C34A)=Sof(H34D)=Sof(H34E)=Sof(H34F)=Sof(C35A)=Sof(H35D)=Sof(H35E)=
 Sof(H35F)=1-FVAR(3)
 Sof(C30)=Sof(H30A)=Sof(H30B)=Sof(H30C)=Sof(C31)=Sof(H31A)=Sof(H31B)=Sof(H31C)=
 Sof(C32)=Sof(H32A)=Sof(H32B)=Sof(C33)=Sof(H33A)=Sof(H33B)=Sof(C34)=Sof(H34A)=
 Sof(H34B)=Sof(H34C)=Sof(C35)=Sof(H35A)=Sof(H35B)=Sof(H35C)=FVAR(3)
6.a Secondary CH2 refined with riding coordinates:
 C13(H13A,H13B), C14(H14A,H14B), C18(H18A,H18B), C19(H19A,H19B), C20(H20A,
 H20B), C32(H32A,H32B), C33(H33A,H33B), C37(H37A,H37B), C38(H38A,H38B),
 C39(H39A,H39B), C32A(H32C,H32D), C33A(H33C,H33D), C13A(H13C,H13D), C14A(H14C,
 H14D)
6.b Aromatic/amide H refined with riding coordinates:
 C2(H2), C3(H3), C4(H4), C5(H5), C7(H7), C8(H8), C9(H9), C10(H10), C50(H50),
 C51(H51), C52(H52), C53(H53), C54(H54), C49A(H49A), C50A(H50A), C51A(H51A),
 C52A(H52A), C54A(H54A)
6.c Fitted hexagon refined as free rotating group:
 C49(C50,C51,C52,C53,C54), C49A(C50A,C51A,C52A,C53A,C54A)
6.d Idealised Me refined as rotating group:
 C11(H11A,H11B,H11C), C12(H12A,H12B,H12C), C15(H15A,H15B,H15C), C16(H16A,H16B,
 H16C), C22(H22A,H22B,H22C), C23(H23A,H23B,H23C), C24(H24A,H24B,H24C), C25(H25A,
 H25B,H25C), C27(H27A,H27B,H27C), C28(H28A,H28B,H28C), C29(H29A,H29B,H29C),
 C30(H30A,H30B,H30C), C31(H31A,H31B,H31C), C34(H34A,H34B,H34C), C35(H35A,H35B,
 H35C), C41(H41A,H41B,H41C), C42(H42A,H42B,H42C), C43(H43A,H43B,H43C), C44(H44A,
 H44B,H44C), C46(H46A,H46B,H46C), C47(H47A,H47B,H47C), C48(H48A,H48B,H48C),
 C30A(H30D,H30E,H30F), C31A(H31D,H31E,H31F), C34A(H34D,H34E,H34F), C35A(H35D,
 H35E,H35F), C11A(H11D,H11E,H11F), C12A(H12D,H12E,H12F), C15A(H15D,H15E,H15F),
 C16A(H16D,H16E,H16F), C55(H55A,H55B,H55C), C55A(H55D,H55E,H55F)
;
_olex2_submission_special_instructions 'No special instructions were received'

loop_
_space_group_symop_operation_xyz
'x, y, z'
'-x, -y, -z'

loop_
_atom_site_label
_atom_site_type_symbol
_atom_site_fract_x
_atom_site_fract_y
_atom_site_fract_z
_atom_site_U_iso_or_equiv
_atom_site_adp_type
_atom_site_occupancy
_atom_site_site_symmetry_order
_atom_site_calc_flag
_atom_site_refinement_flags_posn
_atom_site_refinement_flags_adp
_atom_site_refinement_flags_occupancy
_atom_site_disorder_assembly
_atom_site_disorder_group
Zn1 Zn 0.20884(2) 0.20979(2) 0.21341(2) 0.02826(9) Uani 1 1 d . . . . .
Zn2 Zn 0.33414(3) 0.22402(2) 0.58116(2) 0.03517(10) Uani 1 1 d . . . . .
Na1 Na 0.44762(8) 0.22117(8) 0.19146(7) 0.0409(3) Uani 1 1 d . . . . .
Na2 Na 0.11377(9) 0.29447(8) 0.62317(7) 0.0408(3) Uani 1 1 d . . . . .
Fe1 Fe 0.30471(3) 0.37621(3) 0.41197(2) 0.02878(10) Uani 1 1 d . . . . .
N1 N 0.632(3) 0.2060(14) 0.2235(9) 0.0686(13) Uani 0.455(6) 1 d D U P A 1
N2 N 0.5565(15) 0.3294(14) 0.1069(15) 0.0688(14) Uani 0.455(6) 1 d D U P A 1
N3 N 0.28952(17) 0.11116(15) 0.16015(13) 0.0292(5) Uani 1 1 d . . . . .
N4 N -0.0811(2) 0.2679(2) 0.58382(17) 0.0557(8) Uani 1 1 d D . . . .
N5 N 0.0431(2) 0.4299(2) 0.70323(19) 0.0612(8) Uani 1 1 d D . . . .
N6 N 0.2271(2) 0.19396(18) 0.66802(17) 0.0455(7) Uani 1 1 d . . . . .
C1 C 0.3120(2) 0.31188(18) 0.28572(16) 0.0293(6) Uani 1 1 d . . . . .
C2 C 0.4023(2) 0.30800(19) 0.33808(17) 0.0332(6) Uani 1 1 d . . . . .
H2 H 0.424359 0.253010 0.347211 0.040 Uiso 1 1 calc R . . . .
C3 C 0.4537(2) 0.3975(2) 0.3742(2) 0.0432(8) Uani 1 1 d . . . . .
H3 H 0.514799 0.412323 0.410553 0.052 Uiso 1 1 calc R . . . .
C4 C 0.3973(3) 0.4598(2) 0.3459(2) 0.0463(8) Uani 1 1 d . . . . .
H4 H 0.413385 0.524632 0.359588 0.056 Uiso 1 1 calc R . . . .
C5 C 0.3116(2) 0.4082(2) 0.29283(18) 0.0375(7) Uani 1 1 d . . . . .
H5 H 0.260899 0.434109 0.265809 0.045 Uiso 1 1 calc R . . . .
C6 C 0.2761(2) 0.31516(19) 0.52074(16) 0.0309(6) Uani 1 1 d . . . . .
C7 C 0.3102(2) 0.4126(2) 0.54094(18) 0.0402(7) Uani 1 1 d . . . . .
H7 H 0.370100 0.441243 0.576083 0.048 Uiso 1 1 calc R . . . .
C8 C 0.2428(3) 0.4606(2) 0.50157(19) 0.0481(8) Uani 1 1 d . . . . .
H8 H 0.249933 0.525151 0.505422 0.058 Uiso 1 1 calc R . . . .
C9 C 0.1633(2) 0.3945(2) 0.45569(18) 0.0426(8) Uani 1 1 d . . . . .
H9 H 0.106593 0.406229 0.423390 0.051 Uiso 1 1 calc R . . . .
C10 C 0.1839(2) 0.3065(2) 0.46677(17) 0.0331(6) Uani 1 1 d . . . . .
H10 H 0.142443 0.249916 0.441898 0.040 Uiso 1 1 calc R . . . .
C11 C 0.6475(12) 0.1944(11) 0.3124(9) 0.087(3) Uani 0.455(6) 1 d D U P A 1
H11A H 0.602651 0.138320 0.322296 0.131 Uiso 0.455(6) 1 calc GR . P A 1
H11B H 0.629061 0.247111 0.350398 0.131 Uiso 0.455(6) 1 calc GR . P A 1
H11C H 0.720799 0.190209 0.323533 0.131 Uiso 0.455(6) 1 calc GR . P A 1
C12 C 0.661(4) 0.127(2) 0.1647(13) 0.086(4) Uani 0.455(6) 1 d D U P A 1
H12A H 0.733418 0.121713 0.176680 0.130 Uiso 0.455(6) 1 calc GR . P A 1
H12B H 0.652453 0.136579 0.105876 0.130 Uiso 0.455(6) 1 calc GR . P A 1
H12C H 0.614650 0.070673 0.172618 0.130 Uiso 0.455(6) 1 calc GR . P A 1
C13 C 0.6896(10) 0.2929(10) 0.2060(7) 0.083(2) Uani 0.455(6) 1 d D U P A 1
H13A H 0.765664 0.293071 0.212073 0.100 Uiso 0.455(6) 1 calc R . P A 1
H13B H 0.672054 0.343803 0.247950 0.100 Uiso 0.455(6) 1 calc R . P A 1
C14 C 0.6629(8) 0.3076(10) 0.1169(7) 0.087(2) Uani 0.455(6) 1 d D U P A 1
H14A H 0.714597 0.358355 0.102364 0.104 Uiso 0.455(6) 1 calc R . P A 1
H14B H 0.668925 0.251666 0.076200 0.104 Uiso 0.455(6) 1 calc R . P A 1
C15 C 0.5460(10) 0.4170(9) 0.1603(9) 0.088(2) Uani 0.455(6) 1 d D U P A 1
H15A H 0.563454 0.414723 0.219696 0.133 Uiso 0.455(6) 1 calc GR . P A 1
H15B H 0.473820 0.427659 0.155165 0.133 Uiso 0.455(6) 1 calc GR . P A 1
H15C H 0.593568 0.466874 0.141541 0.133 Uiso 0.455(6) 1 calc GR . P A 1
C16 C 0.528(2) 0.332(2) 0.0176(16) 0.094(4) Uani 0.455(6) 1 d D U P A 1
H16A H 0.578004 0.378151 -0.003545 0.141 Uiso 0.455(6) 1 calc GR . P A 1
H16B H 0.457547 0.346326 0.013890 0.141 Uiso 0.455(6) 1 calc GR . P A 1
H16C H 0.529737 0.271475 -0.016819 0.141 Uiso 0.455(6) 1 calc GR . P A 1
C17 C 0.2893(2) 0.0926(2) 0.06626(17) 0.0372(7) Uani 1 1 d . . . . .
C18 C 0.2030(3) 0.0146(2) 0.0259(2) 0.0502(9) Uani 1 1 d . . . . .
H18A H 0.134632 0.035565 0.032041 0.060 Uiso 1 1 calc R . . . .
H18B H 0.214449 -0.000644 -0.035617 0.060 Uiso 1 1 calc R . . . .
C19 C 0.1997(3) -0.0701(2) 0.0653(2) 0.0658(11) Uani 1 1 d . . . . .
H19A H 0.265126 -0.095141 0.054739 0.079 Uiso 1 1 calc R . . . .
H19B H 0.140378 -0.117351 0.039640 0.079 Uiso 1 1 calc R . . . .
C20 C 0.1870(3) -0.0454(2) 0.1598(2) 0.0556(9) Uani 1 1 d . . . . .
H20A H 0.186662 -0.100627 0.186198 0.067 Uiso 1 1 calc R . . . .
H20B H 0.118658 -0.025111 0.169506 0.067 Uiso 1 1 calc R . . . .
C21 C 0.2743(2) 0.0307(2) 0.20318(19) 0.0390(7) Uani 1 1 d . . . . .
C22 C 0.2710(3) 0.1800(2) 0.03565(19) 0.0460(8) Uani 1 1 d . . . . .
H22A H 0.201429 0.192569 0.051362 0.069 Uiso 1 1 calc GR . . . .
H22B H 0.275524 0.172104 -0.026235 0.069 Uiso 1 1 calc GR . . . .
H22C H 0.324175 0.231274 0.062176 0.069 Uiso 1 1 calc GR . . . .
C23 C 0.3952(3) 0.0711(3) 0.0313(2) 0.0573(9) Uani 1 1 d . . . . .
H23A H 0.451931 0.119639 0.057170 0.086 Uiso 1 1 calc GR . . . .
H23B H 0.393438 0.067709 -0.030464 0.086 Uiso 1 1 calc GR . . . .
H23C H 0.407062 0.012363 0.045280 0.086 Uiso 1 1 calc GR . . . .
C24 C 0.2398(3) 0.0619(2) 0.29337(19) 0.0486(8) Uani 1 1 d . . . . .
H24A H 0.292576 0.111865 0.322896 0.073 Uiso 1 1 calc GR . . . .
H24B H 0.232108 0.010427 0.324603 0.073 Uiso 1 1 calc GR . . . .
H24C H 0.172746 0.083327 0.290137 0.073 Uiso 1 1 calc GR . . . .
C25 C 0.3754(3) -0.0088(3) 0.2131(3) 0.0681(11) Uani 1 1 d . . . . .
H25A H 0.398006 -0.033073 0.156930 0.102 Uiso 1 1 calc GR . . . .
H25B H 0.362119 -0.058020 0.246877 0.102 Uiso 1 1 calc GR . . . .
H25C H 0.430295 0.039764 0.241927 0.102 Uiso 1 1 calc GR . . . .
C26 C 0.0551(2) 0.2167(2) 0.19361(18) 0.0384(7) Uani 1 1 d . . . . .
C27 C -0.0085(3) 0.1375(3) 0.1328(3) 0.0818(14) Uani 1 1 d . . . . .
H27A H 0.019170 0.135674 0.075858 0.123 Uiso 1 1 calc GR . . . .
H27B H -0.081737 0.145970 0.130707 0.123 Uiso 1 1 calc GR . . . .
H27C H -0.004008 0.079832 0.152536 0.123 Uiso 1 1 calc GR . . . .
C28 C 0.0028(3) 0.2218(3) 0.2777(2) 0.0758(13) Uani 1 1 d . . . . .
H28A H 0.005917 0.165761 0.300761 0.114 Uiso 1 1 calc GR . . . .
H28B H -0.070335 0.228308 0.269393 0.114 Uiso 1 1 calc GR . . . .
H28C H 0.039025 0.274787 0.317543 0.114 Uiso 1 1 calc GR . . . .
C29 C 0.0467(3) 0.3038(3) 0.1599(3) 0.0862(14) Uani 1 1 d . . . . .
H29A H 0.083493 0.356609 0.199508 0.129 Uiso 1 1 calc GR . . . .
H29B H -0.027135 0.309393 0.153937 0.129 Uiso 1 1 calc GR . . . .
H29C H 0.078176 0.301742 0.104347 0.129 Uiso 1 1 calc GR . . . .
C30 C -0.1011(14) 0.2354(6) 0.4930(4) 0.066(3) Uani 0.710(6) 1 d D . P B 1
H30A H -0.175705 0.231008 0.478927 0.100 Uiso 0.710(6) 1 calc GR . P B 1
H30B H -0.080833 0.175014 0.477892 0.100 Uiso 0.710(6) 1 calc GR . P B 1
H30C H -0.060249 0.278495 0.461272 0.100 Uiso 0.710(6) 1 calc GR . P B 1
C31 C -0.1441(6) 0.2081(6) 0.6333(5) 0.083(3) Uani 0.710(6) 1 d D . P B 1
H31A H -0.126281 0.229571 0.693875 0.125 Uiso 0.710(6) 1 calc GR . P B 1
H31B H -0.130113 0.145572 0.617300 0.125 Uiso 0.710(6) 1 calc GR . P B 1
H31C H -0.218301 0.208989 0.622088 0.125 Uiso 0.710(6) 1 calc GR . P B 1
C32 C -0.1036(5) 0.3639(4) 0.6028(4) 0.0659(17) Uani 0.710(6) 1 d D . P B 1
H32A H -0.179613 0.361679 0.593721 0.079 Uiso 0.710(6) 1 calc R . P B 1
H32B H -0.067548 0.399130 0.561358 0.079 Uiso 0.710(6) 1 calc R . P B 1
C33 C -0.0714(4) 0.4148(5) 0.6908(4) 0.0727(18) Uani 0.710(6) 1 d D . P B 1
H33A H -0.096031 0.474489 0.699089 0.087 Uiso 0.710(6) 1 calc R . P B 1
H33B H -0.103964 0.379167 0.733242 0.087 Uiso 0.710(6) 1 calc R . P B 1
C34 C 0.0632(8) 0.4559(5) 0.7971(4) 0.088(3) Uani 0.710(6) 1 d D . P B 1
H34A H 0.029592 0.508629 0.818276 0.131 Uiso 0.710(6) 1 calc GR . P B 1
H34B H 0.138664 0.472058 0.809836 0.131 Uiso 0.710(6) 1 calc GR . P B 1
H34C H 0.034443 0.404230 0.824734 0.131 Uiso 0.710(6) 1 calc GR . P B 1
C35 C 0.0896(7) 0.5111(7) 0.6682(7) 0.068(3) Uani 0.710(6) 1 d D . P B 1
H35A H 0.059994 0.564161 0.695036 0.103 Uiso 0.710(6) 1 calc GR . P B 1
H35B H 0.074361 0.500440 0.606770 0.103 Uiso 0.710(6) 1 calc GR . P B 1
H35C H 0.165449 0.522756 0.679435 0.103 Uiso 0.710(6) 1 calc GR . P B 1
C36 C 0.2623(3) 0.2338(3) 0.7573(2) 0.0558(9) Uani 1 1 d . . . . .
C37 C 0.1694(3) 0.2274(3) 0.8157(3) 0.0716(12) Uani 1 1 d . . . . .
H37A H 0.194897 0.250599 0.875256 0.086 Uiso 1 1 calc R . . . .
H37B H 0.120096 0.266423 0.800425 0.086 Uiso 1 1 calc R . . . .
C38 C 0.1139(4) 0.1314(4) 0.8085(3) 0.0982(17) Uani 1 1 d . . . . .
H38A H 0.052136 0.129725 0.844290 0.118 Uiso 1 1 calc R . . . .
H38B H 0.160904 0.093300 0.829061 0.118 Uiso 1 1 calc R . . . .
C39 C 0.0779(3) 0.0919(3) 0.7134(3) 0.0968(17) Uani 1 1 d . . . . .
H39A H 0.045651 0.026727 0.708870 0.116 Uiso 1 1 calc R . . . .
H39B H 0.024095 0.125430 0.695645 0.116 Uiso 1 1 calc R . . . .
C40 C 0.1707(3) 0.0996(3) 0.6517(3) 0.0666(12) Uani 1 1 d . . . . .
C41 C 0.3506(3) 0.1908(3) 0.7940(3) 0.0838(14) Uani 1 1 d . . . . .
H41A H 0.324504 0.126333 0.796554 0.126 Uiso 1 1 calc GR . . . .
H41B H 0.372397 0.223859 0.851252 0.126 Uiso 1 1 calc GR . . . .
H41C H 0.410457 0.195135 0.757286 0.126 Uiso 1 1 calc GR . . . .
C42 C 0.3070(3) 0.3335(3) 0.7592(2) 0.0726(12) Uani 1 1 d . . . . .
H42A H 0.368597 0.338365 0.724378 0.109 Uiso 1 1 calc GR . . . .
H42B H 0.327257 0.362810 0.817893 0.109 Uiso 1 1 calc GR . . . .
H42C H 0.254270 0.364054 0.736672 0.109 Uiso 1 1 calc GR . . . .
C43 C 0.2361(3) 0.0253(2) 0.6616(3) 0.0797(14) Uani 1 1 d . . . . .
H43A H 0.297212 0.032018 0.626408 0.120 Uiso 1 1 calc GR . . . .
H43B H 0.193558 -0.035220 0.643588 0.120 Uiso 1 1 calc GR . . . .
H43C H 0.259364 0.031817 0.721297 0.120 Uiso 1 1 calc GR . . . .
C44 C 0.1294(4) 0.0816(3) 0.5605(3) 0.0928(17) Uani 1 1 d . . . . .
H44A H 0.091429 0.130482 0.550708 0.139 Uiso 1 1 calc GR . . . .
H44B H 0.082035 0.022670 0.549084 0.139 Uiso 1 1 calc GR . . . .
H44C H 0.187906 0.080059 0.522432 0.139 Uiso 1 1 calc GR . . . .
C45 C 0.4751(2) 0.1843(2) 0.5573(2) 0.0431(8) Uani 1 1 d . . . . .
C46 C 0.5517(3) 0.2670(2) 0.5424(2) 0.0577(9) Uani 1 1 d . . . . .
H46A H 0.521019 0.297107 0.500586 0.087 Uiso 1 1 calc GR . . . .
H46B H 0.616258 0.247473 0.520885 0.087 Uiso 1 1 calc GR . . . .
H46C H 0.567636 0.309956 0.595900 0.087 Uiso 1 1 calc GR . . . .
C47 C 0.4600(3) 0.1148(2) 0.4747(2) 0.0643(11) Uani 1 1 d . . . . .
H47A H 0.413016 0.059385 0.483748 0.097 Uiso 1 1 calc GR . . . .
H47B H 0.527790 0.099067 0.457349 0.097 Uiso 1 1 calc GR . . . .
H47C H 0.429507 0.141307 0.430121 0.097 Uiso 1 1 calc GR . . . .
C48 C 0.5253(3) 0.1394(3) 0.6231(2) 0.0579(10) Uani 1 1 d . . . . .
H48A H 0.540320 0.183050 0.676301 0.087 Uiso 1 1 calc GR . . . .
H48B H 0.590563 0.121352 0.601712 0.087 Uiso 1 1 calc GR . . . .
H48C H 0.477264 0.085163 0.633293 0.087 Uiso 1 1 calc GR . . . .
C30A C -0.097(4) 0.268(2) 0.4924(8) 0.066(3) Uani 0.290(6) 1 d D . P B 2
H30D H -0.171397 0.264906 0.478914 0.100 Uiso 0.290(6) 1 calc GR . P B 2
H30E H -0.072529 0.214734 0.459855 0.100 Uiso 0.290(6) 1 calc GR . P B 2
H30F H -0.057255 0.324162 0.477688 0.100 Uiso 0.290(6) 1 calc GR . P B 2
C31A C -0.1402(17) 0.1768(10) 0.5955(13) 0.083(3) Uani 0.290(6) 1 d D . P B 2
H31D H -0.140250 0.172695 0.656074 0.125 Uiso 0.290(6) 1 calc GR . P B 2
H31E H -0.106620 0.128049 0.564740 0.125 Uiso 0.290(6) 1 calc GR . P B 2
H31F H -0.212308 0.170084 0.573307 0.125 Uiso 0.290(6) 1 calc GR . P B 2
C32A C -0.1302(10) 0.3349(8) 0.6386(9) 0.0659(17) Uani 0.290(6) 1 d D . P B 2
H32C H -0.142974 0.316474 0.694801 0.079 Uiso 0.290(6) 1 calc R . P B 2
H32D H -0.197619 0.341602 0.612635 0.079 Uiso 0.290(6) 1 calc R . P B 2
C33A C -0.0521(9) 0.4239(11) 0.6472(10) 0.0727(18) Uani 0.290(6) 1 d D . P B 2
H33C H -0.029240 0.432513 0.589781 0.087 Uiso 0.290(6) 1 calc R . P B 2
H33D H -0.088680 0.475155 0.669449 0.087 Uiso 0.290(6) 1 calc R . P B 2
C34A C 0.025(3) 0.4184(15) 0.7917(8) 0.088(3) Uani 0.290(6) 1 d D . P B 2
H34D H -0.006800 0.469088 0.820587 0.131 Uiso 0.290(6) 1 calc GR . P B 2
H34E H 0.092128 0.418054 0.820749 0.131 Uiso 0.290(6) 1 calc GR . P B 2
H34F H -0.021485 0.360326 0.792688 0.131 Uiso 0.290(6) 1 calc GR . P B 2
C35A C 0.1198(19) 0.5089(18) 0.688(2) 0.068(3) Uani 0.290(6) 1 d D . P B 2
H35D H 0.098429 0.565684 0.715860 0.103 Uiso 0.290(6) 1 calc GR . P B 2
H35E H 0.123284 0.508999 0.626718 0.103 Uiso 0.290(6) 1 calc GR . P B 2
H35F H 0.188771 0.504460 0.711082 0.103 Uiso 0.290(6) 1 calc GR . P B 2
N1A N 0.633(2) 0.2131(12) 0.2157(8) 0.0686(13) Uani 0.545(6) 1 d D . P A 2
N2A N 0.5440(12) 0.3373(12) 0.1118(13) 0.0688(14) Uani 0.545(6) 1 d D . P A 2
C11A C 0.6636(10) 0.2506(9) 0.3045(7) 0.087(3) Uani 0.545(6) 1 d D . P A 2
H11D H 0.738924 0.252687 0.313440 0.131 Uiso 0.545(6) 1 calc GR . P A 2
H11E H 0.625371 0.211541 0.341242 0.131 Uiso 0.545(6) 1 calc GR . P A 2
H11F H 0.647288 0.312556 0.318421 0.131 Uiso 0.545(6) 1 calc GR . P A 2
C12A C 0.658(3) 0.1195(18) 0.1914(11) 0.086(4) Uani 0.545(6) 1 d D . P A 2
H12D H 0.632732 0.094426 0.132900 0.130 Uiso 0.545(6) 1 calc GR . P A 2
H12E H 0.624893 0.079859 0.229754 0.130 Uiso 0.545(6) 1 calc GR . P A 2
H12F H 0.734300 0.122435 0.195623 0.130 Uiso 0.545(6) 1 calc GR . P A 2
C13A C 0.6946(8) 0.2735(7) 0.1644(7) 0.083(2) Uani 0.545(6) 1 d D . P A 2
H13C H 0.702203 0.237485 0.107710 0.100 Uiso 0.545(6) 1 calc R . P A 2
H13D H 0.765502 0.293550 0.191550 0.100 Uiso 0.545(6) 1 calc R . P A 2
C14A C 0.6503(6) 0.3568(7) 0.1524(7) 0.087(2) Uani 0.545(6) 1 d D . P A 2
H14C H 0.648548 0.395646 0.208625 0.104 Uiso 0.545(6) 1 calc R . P A 2
H14D H 0.697848 0.392293 0.117324 0.104 Uiso 0.545(6) 1 calc R . P A 2
C15A C 0.4978(8) 0.4215(8) 0.1264(7) 0.088(2) Uani 0.545(6) 1 d D . P A 2
H15D H 0.494092 0.442041 0.187639 0.133 Uiso 0.545(6) 1 calc GR . P A 2
H15E H 0.427221 0.409041 0.099865 0.133 Uiso 0.545(6) 1 calc GR . P A 2
H15F H 0.541222 0.469324 0.101539 0.133 Uiso 0.545(6) 1 calc GR . P A 2
C16A C 0.553(2) 0.3079(19) 0.0199(13) 0.094(4) Uani 0.545(6) 1 d D . P A 2
H16D H 0.483480 0.297706 -0.008540 0.141 Uiso 0.545(6) 1 calc GR . P A 2
H16E H 0.581701 0.250965 0.010192 0.141 Uiso 0.545(6) 1 calc GR . P A 2
H16F H 0.599182 0.355566 -0.003104 0.141 Uiso 0.545(6) 1 calc GR . P A 2
C55 C 0.3496(7) 0.6383(7) 0.1993(6) 0.108(2) Uani 0.627(5) 1 d D U P C 1
H55A H 0.388072 0.700220 0.199630 0.162 Uiso 0.627(5) 1 calc GR . P C 1
H55B H 0.397330 0.594001 0.187447 0.162 Uiso 0.627(5) 1 calc GR . P C 1
H55C H 0.319785 0.634537 0.254910 0.162 Uiso 0.627(5) 1 calc GR . P C 1
C49 C 0.2649(4) 0.6176(3) 0.1332(3) 0.0670(18) Uani 0.627(5) 1 d D U P C 1
C50 C 0.2192(5) 0.6883(3) 0.1110(4) 0.075(2) Uani 0.627(5) 1 d G U P C 1
H50 H 0.241827 0.749371 0.139154 0.090 Uiso 0.627(5) 1 calc R . P C 1
C51 C 0.1406(5) 0.6697(4) 0.0475(4) 0.095(3) Uani 0.627(5) 1 d G U P C 1
H51 H 0.109399 0.718017 0.032341 0.114 Uiso 0.627(5) 1 calc R . P C 1
C52 C 0.1076(4) 0.5803(4) 0.0063(3) 0.092(2) Uani 0.627(5) 1 d G U P C 1
H52 H 0.053787 0.567579 -0.037052 0.110 Uiso 0.627(5) 1 calc R . P C 1
C53 C 0.1532(5) 0.5096(3) 0.0285(3) 0.079(2) Uani 0.627(5) 1 d G U P C 1
H53 H 0.130602 0.448495 0.000369 0.095 Uiso 0.627(5) 1 calc R . P C 1
C54 C 0.2318(4) 0.5282(3) 0.0920(3) 0.0721(15) Uani 0.627(5) 1 d G U P C 1
H54 H 0.263030 0.479848 0.107182 0.086 Uiso 0.627(5) 1 calc R . P C 1
C49A C 0.3067(9) 0.6471(8) 0.1780(6) 0.105(5) Uani 0.373(5) 1 d . U P C 2
H49A H 0.354897 0.667104 0.225259 0.126 Uiso 0.373(5) 1 calc R . P C 2
C50A C 0.2469(12) 0.7072(6) 0.1522(8) 0.117(5) Uani 0.373(5) 1 d G U P C 2
H50A H 0.254284 0.768334 0.181840 0.141 Uiso 0.373(5) 1 calc R . P C 2
C51A C 0.1763(11) 0.6780(8) 0.0831(9) 0.116(5) Uani 0.373(5) 1 d G U P C 2
H51A H 0.135457 0.719088 0.065447 0.139 Uiso 0.373(5) 1 calc R . P C 2
C52A C 0.1655(8) 0.5886(8) 0.0397(6) 0.090(3) Uani 0.373(5) 1 d G U P C 2
H52A H 0.117240 0.568612 -0.007527 0.108 Uiso 0.373(5) 1 calc R . P C 2
C53A C 0.2252(9) 0.5285(5) 0.0655(6) 0.0721(15) Uani 0.373(5) 1 d DG U P C 2
C54A C 0.2958(8) 0.5577(7) 0.1347(6) 0.074(3) Uani 0.373(5) 1 d G U P C 2
H54A H 0.336680 0.516625 0.152283 0.089 Uiso 0.373(5) 1 calc R . P C 2
C55A C 0.2152(11) 0.4337(7) 0.0167(9) 0.108(2) Uani 0.373(5) 1 d D U P C 2
H55D H 0.143683 0.413560 -0.007225 0.162 Uiso 0.373(5) 1 calc GR . P C 2
H55E H 0.231122 0.392318 0.054717 0.162 Uiso 0.373(5) 1 calc GR . P C 2
H55F H 0.264330 0.432968 -0.029320 0.162 Uiso 0.373(5) 1 calc GR . P C 2

loop_
_atom_site_aniso_label
_atom_site_aniso_U_11
_atom_site_aniso_U_22
_atom_site_aniso_U_33
_atom_site_aniso_U_23
_atom_site_aniso_U_13
_atom_site_aniso_U_12
Zn1 0.02263(16) 0.03437(18) 0.02735(17) 0.00389(13) 0.00089(12) 0.00491(13)
Zn2 0.03577(19) 0.03095(18) 0.0397(2) 0.00704(14) -0.00978(14) 0.00809(15)
Na1 0.0252(6) 0.0542(7) 0.0409(7) 0.0030(5) 0.0071(5) 0.0042(5)
Na2 0.0400(6) 0.0510(7) 0.0349(6) 0.0112(5) 0.0015(5) 0.0141(6)
Fe1 0.0331(2) 0.0245(2) 0.0288(2) 0.00431(15) 0.00170(16) 0.00537(16)
N1 0.0320(16) 0.108(3) 0.063(3) 0.001(2) 0.006(2) 0.018(2)
N2 0.048(3) 0.091(3) 0.063(3) 0.017(2) 0.025(3) -0.008(2)
N3 0.0322(12) 0.0312(12) 0.0245(12) 0.0029(9) 0.0001(9) 0.0081(10)
N4 0.0395(15) 0.078(2) 0.0507(18) 0.0086(15) -0.0001(13) 0.0173(15)
N5 0.063(2) 0.065(2) 0.057(2) 0.0025(16) 0.0134(15) 0.0215(17)
N6 0.0459(15) 0.0449(15) 0.0495(17) 0.0239(13) -0.0048(12) 0.0031(13)
C1 0.0264(14) 0.0346(15) 0.0263(14) 0.0039(11) 0.0057(10) 0.0039(12)
C2 0.0271(14) 0.0358(15) 0.0344(16) 0.0012(12) 0.0040(11) 0.0035(12)
C3 0.0332(16) 0.0464(19) 0.0436(18) 0.0040(14) -0.0011(13) -0.0085(14)
C4 0.055(2) 0.0312(16) 0.0464(19) 0.0065(14) 0.0072(15) -0.0104(15)
C5 0.0436(17) 0.0407(17) 0.0320(16) 0.0152(13) 0.0092(12) 0.0081(14)
C6 0.0308(14) 0.0370(15) 0.0271(14) 0.0084(11) 0.0017(11) 0.0095(12)
C7 0.0528(19) 0.0354(16) 0.0310(16) 0.0006(12) -0.0012(13) 0.0084(14)
C8 0.079(2) 0.0348(17) 0.0370(18) 0.0056(13) 0.0116(16) 0.0289(17)
C9 0.0455(18) 0.061(2) 0.0317(16) 0.0156(15) 0.0089(13) 0.0306(16)
C10 0.0256(14) 0.0435(17) 0.0324(16) 0.0114(13) 0.0043(11) 0.0076(12)
C11 0.046(4) 0.148(11) 0.070(4) 0.011(6) -0.006(3) 0.033(7)
C12 0.048(3) 0.117(6) 0.097(9) 0.005(8) 0.008(10) 0.033(4)
C13 0.032(3) 0.114(5) 0.093(7) -0.010(5) 0.012(5) 0.009(3)
C14 0.045(3) 0.099(7) 0.107(6) 0.011(5) 0.025(4) -0.012(4)
C15 0.079(7) 0.090(4) 0.103(7) 0.039(4) 0.022(4) 0.010(5)
C16 0.089(11) 0.122(13) 0.074(3) 0.044(5) 0.028(5) -0.003(6)
C17 0.0408(17) 0.0437(17) 0.0278(15) 0.0006(12) 0.0017(12) 0.0147(14)
C18 0.060(2) 0.053(2) 0.0321(17) -0.0074(14) -0.0099(15) 0.0099(17)
C19 0.086(3) 0.043(2) 0.059(2) -0.0089(17) -0.016(2) 0.002(2)
C20 0.068(2) 0.0342(17) 0.059(2) 0.0077(15) -0.0108(18) -0.0040(17)
C21 0.0443(17) 0.0341(16) 0.0390(17) 0.0078(13) -0.0056(13) 0.0066(14)
C22 0.058(2) 0.056(2) 0.0290(16) 0.0136(14) 0.0084(14) 0.0173(17)
C23 0.057(2) 0.075(3) 0.040(2) -0.0032(17) 0.0100(16) 0.0252(19)
C24 0.061(2) 0.0453(19) 0.0374(18) 0.0170(14) -0.0031(15) -0.0057(16)
C25 0.075(3) 0.064(2) 0.075(3) 0.024(2) -0.015(2) 0.029(2)
C26 0.0263(14) 0.0484(18) 0.0375(17) -0.0025(13) -0.0046(12) 0.0082(13)
C27 0.035(2) 0.112(4) 0.083(3) -0.035(3) -0.0147(19) 0.017(2)
C28 0.0317(18) 0.141(4) 0.053(2) 0.004(2) 0.0045(16) 0.023(2)
C29 0.050(2) 0.091(3) 0.134(4) 0.043(3) 0.004(2) 0.035(2)
C30 0.048(3) 0.093(8) 0.056(3) 0.008(3) -0.0066(19) 0.010(7)
C31 0.046(3) 0.140(7) 0.074(6) 0.044(5) 0.020(4) 0.019(4)
C32 0.048(3) 0.096(5) 0.062(4) 0.018(3) 0.002(3) 0.033(3)
C33 0.063(3) 0.073(4) 0.087(5) 0.007(4) 0.034(3) 0.032(3)
C34 0.138(10) 0.067(6) 0.064(3) 0.005(4) 0.033(4) 0.039(6)
C35 0.073(6) 0.062(3) 0.070(7) 0.002(3) 0.021(4) 0.017(4)
C36 0.053(2) 0.080(3) 0.043(2) 0.0310(18) -0.0024(16) 0.0159(19)
C37 0.065(3) 0.097(3) 0.065(3) 0.043(2) 0.012(2) 0.019(2)
C38 0.074(3) 0.133(5) 0.094(4) 0.060(3) -0.003(3) -0.002(3)
C39 0.058(3) 0.093(4) 0.147(5) 0.069(3) -0.007(3) -0.015(3)
C40 0.051(2) 0.052(2) 0.102(3) 0.041(2) -0.017(2) -0.0045(18)
C41 0.067(3) 0.137(4) 0.061(3) 0.044(3) -0.003(2) 0.030(3)
C42 0.085(3) 0.082(3) 0.038(2) 0.0037(19) -0.0138(19) -0.013(2)
C43 0.079(3) 0.042(2) 0.121(4) 0.032(2) -0.020(3) 0.002(2)
C44 0.098(3) 0.044(2) 0.123(4) 0.016(2) -0.061(3) -0.022(2)
C45 0.0411(17) 0.0382(17) 0.051(2) 0.0038(14) -0.0140(14) 0.0154(14)
C46 0.046(2) 0.059(2) 0.068(2) 0.0106(19) -0.0100(17) 0.0129(18)
C47 0.081(3) 0.053(2) 0.063(2) 0.0009(18) -0.014(2) 0.032(2)
C48 0.054(2) 0.062(2) 0.063(2) 0.0106(18) -0.0149(17) 0.0280(18)
C30A 0.048(3) 0.093(8) 0.056(3) 0.008(3) -0.0066(19) 0.010(7)
C31A 0.046(3) 0.140(7) 0.074(6) 0.044(5) 0.020(4) 0.019(4)
C32A 0.048(3) 0.096(5) 0.062(4) 0.018(3) 0.002(3) 0.033(3)
C33A 0.063(3) 0.073(4) 0.087(5) 0.007(4) 0.034(3) 0.032(3)
C34A 0.138(10) 0.067(6) 0.064(3) 0.005(4) 0.033(4) 0.039(6)
C35A 0.073(6) 0.062(3) 0.070(7) 0.002(3) 0.021(4) 0.017(4)
N1A 0.0320(16) 0.108(3) 0.063(3) 0.001(2) 0.006(2) 0.018(2)
N2A 0.048(3) 0.091(3) 0.063(3) 0.017(2) 0.025(3) -0.008(2)
C11A 0.046(4) 0.148(11) 0.070(4) 0.011(6) -0.006(3) 0.033(7)
C12A 0.048(3) 0.117(6) 0.097(9) 0.005(8) 0.008(10) 0.033(4)
C13A 0.032(3) 0.114(5) 0.093(7) -0.010(5) 0.012(5) 0.009(3)
C14A 0.045(3) 0.099(7) 0.107(6) 0.011(5) 0.025(4) -0.012(4)
C15A 0.079(7) 0.090(4) 0.103(7) 0.039(4) 0.022(4) 0.010(5)
C16A 0.089(11) 0.122(13) 0.074(3) 0.044(5) 0.028(5) -0.003(6)
C55 0.110(6) 0.106(5) 0.098(5) 0.014(4) 0.013(4) -0.009(4)
C49 0.070(4) 0.078(4) 0.050(4) 0.014(3) 0.022(3) -0.001(3)
C50 0.103(6) 0.058(4) 0.070(5) 0.016(4) 0.047(4) 0.021(4)
C51 0.120(7) 0.089(5) 0.086(6) 0.030(4) 0.043(4) 0.025(5)
C52 0.096(6) 0.108(5) 0.071(5) 0.029(4) 0.009(4) 0.005(5)
C53 0.095(6) 0.073(4) 0.069(5) 0.016(4) 0.018(4) 0.007(4)
C54 0.087(4) 0.062(3) 0.067(4) 0.019(3) 0.031(3) 0.001(2)
C49A 0.117(12) 0.119(9) 0.073(10) 0.003(7) 0.045(8) 0.011(8)
C50A 0.164(13) 0.091(9) 0.103(11) 0.014(7) 0.078(9) 0.034(8)
C51A 0.141(12) 0.115(9) 0.117(12) 0.057(8) 0.063(9) 0.052(10)
C52A 0.079(8) 0.127(8) 0.078(8) 0.049(7) 0.040(6) 0.020(7)
C53A 0.087(4) 0.062(3) 0.067(4) 0.019(3) 0.031(3) 0.001(2)
C54A 0.090(8) 0.078(6) 0.063(6) 0.035(5) 0.036(5) 0.018(6)
C55A 0.110(6) 0.106(5) 0.098(5) 0.014(4) 0.013(4) -0.009(4)

loop_
_atom_type_symbol
_atom_type_description
_atom_type_scat_dispersion_real
_atom_type_scat_dispersion_imag
_atom_type_scat_source
Zn Zn 0.2839 1.4301 'International Tables Vol C Tables 4.2.6.8 and 6.1.1.4'
Na Na 0.0362 0.0249 'International Tables Vol C Tables 4.2.6.8 and 6.1.1.4'
Fe Fe 0.3463 0.8444 'International Tables Vol C Tables 4.2.6.8 and 6.1.1.4'
N N 0.0061 0.0033 'International Tables Vol C Tables 4.2.6.8 and 6.1.1.4'
C C 0.0033 0.0016 'International Tables Vol C Tables 4.2.6.8 and 6.1.1.4'
H H 0.0000 0.0000 'International Tables Vol C Tables 4.2.6.8 and 6.1.1.4'

loop_
_geom_angle_atom_site_label_1
_geom_angle_atom_site_label_2
_geom_angle_atom_site_label_3
_geom_angle
_geom_angle_site_symmetry_1
_geom_angle_site_symmetry_3
_geom_angle_publ_flag
N3 Zn1 Na1 50.73(6) . . ?
N3 Zn1 C1 108.16(10) . . ?
N3 Zn1 C26 128.15(10) . . ?
C1 Zn1 Na1 59.69(8) . . ?
C26 Zn1 Na1 162.51(9) . . ?
C26 Zn1 C1 123.50(11) . . ?
N6 Zn2 Na2 48.92(7) . . ?
N6 Zn2 C6 104.67(11) . . ?
N6 Zn2 C45 131.46(11) . . ?
C6 Zn2 Na2 55.76(8) . . ?
C6 Zn2 C45 123.76(12) . . ?
C45 Zn2 Na2 177.88(9) . . ?
N1 Na1 Zn1 158.6(3) . . ?
N1 Na1 N2 75.6(4) . . ?
N1 Na1 C1 130.9(5) . . ?
N1 Na1 C17 127.8(5) . . ?
N2 Na1 Zn1 124.3(3) . . ?
N2 Na1 C1 109.5(3) . . ?
N2 Na1 C17 106.8(4) . . ?
N3 Na1 Zn1 40.92(6) . . ?
N3 Na1 N1 132.7(4) . . ?
N3 Na1 N2 133.9(3) . . ?
N3 Na1 C1 79.96(8) . . ?
N3 Na1 C17 28.55(8) . . ?
N3 Na1 N1A 135.2(4) . . ?
N3 Na1 N2A 133.1(3) . . ?
C1 Na1 Zn1 40.42(6) . . ?
C1 Na1 C17 98.36(8) . . ?
C17 Na1 Zn1 58.51(6) . . ?
N1A Na1 Zn1 162.4(3) . . ?
N1A Na1 C1 132.2(4) . . ?
N1A Na1 C17 128.0(4) . . ?
N1A Na1 N2A 75.5(4) . . ?
N2A Na1 Zn1 120.0(2) . . ?
N2A Na1 C1 104.6(3) . . ?
N2A Na1 C17 107.1(3) . . ?
N4 Na2 Zn2 145.11(8) . . ?
N4 Na2 C6 128.47(9) . . ?
N4 Na2 C33A 48.0(2) . . ?
N5 Na2 Zn2 140.67(8) . . ?
N5 Na2 N4 73.60(10) . . ?
N5 Na2 C6 122.11(10) . . ?
N5 Na2 C33A 28.4(2) . . ?
N6 Na2 Zn2 38.56(6) . . ?
N6 Na2 N4 131.86(10) . . ?
N6 Na2 N5 132.14(10) . . ?
N6 Na2 C6 77.11(9) . . ?
N6 Na2 C33A 155.4(3) . . ?
C6 Na2 Zn2 38.56(6) . . ?
C6 Na2 C33A 123.9(3) . . ?
C33A Na2 Zn2 159.9(3) . . ?
C1 Fe1 C6 128.32(11) . . ?
C11 N1 Na1 111.2(17) . . ?
C11 N1 C12 110.4(17) . . ?
C12 N1 Na1 110(2) . . ?
C13 N1 Na1 101.6(17) . . ?
C13 N1 C11 112.6(12) . . ?
C13 N1 C12 111(2) . . ?
C14 N2 Na1 102.5(14) . . ?
C15 N2 Na1 98.8(15) . . ?
C15 N2 C14 111.3(12) . . ?
C15 N2 C16 110(2) . . ?
C16 N2 Na1 121.4(19) . . ?
C16 N2 C14 112.1(16) . . ?
Zn1 N3 Na1 88.35(8) . . ?
C17 N3 Zn1 116.66(17) . . ?
C17 N3 Na1 100.51(16) . . ?
C21 N3 Zn1 112.49(18) . . ?
C21 N3 Na1 118.75(16) . . ?
C21 N3 C17 116.5(2) . . ?
C30 N4 Na2 111.2(7) . . ?
C30 N4 C32 107.7(5) . . ?
C31 N4 Na2 113.6(4) . . ?
C31 N4 C30 111.2(6) . . ?
C31 N4 C32 111.6(5) . . ?
C32 N4 Na2 101.0(3) . . ?
C30A N4 Na2 109.8(19) . . ?
C30A N4 C31A 103.3(16) . . ?
C31A N4 Na2 115.1(10) . . ?
C32A N4 Na2 109.2(6) . . ?
C32A N4 C30A 114.3(16) . . ?
C32A N4 C31A 105.0(10) . . ?
C33 N5 Na2 109.6(3) . . ?
C33 N5 C34 105.0(5) . . ?
C34 N5 Na2 119.7(4) . . ?
C35 N5 Na2 107.3(6) . . ?
C35 N5 C33 109.8(5) . . ?
C35 N5 C34 105.1(6) . . ?
C33A N5 Na2 98.1(7) . . ?
C34A N5 Na2 110.5(11) . . ?
C34A N5 C33A 116.6(14) . . ?
C34A N5 C35A 117.8(16) . . ?
C35A N5 Na2 103.1(16) . . ?
C35A N5 C33A 108.1(12) . . ?
Zn2 N6 Na2 92.52(9) . . ?
C36 N6 Zn2 114.1(2) . . ?
C36 N6 Na2 106.0(2) . . ?
C40 N6 Zn2 114.5(2) . . ?
C40 N6 Na2 108.73(19) . . ?
C40 N6 C36 117.4(3) . . ?
Zn1 C1 Na1 79.89(9) . . ?
Zn1 C1 Fe1 130.16(13) . . ?
Fe1 C1 Na1 137.05(12) . . ?
C2 C1 Zn1 130.8(2) . . ?
C2 C1 Na1 70.10(15) . . ?
C2 C1 Fe1 66.95(15) . . ?
C5 C1 Zn1 125.9(2) . . ?
C5 C1 Na1 124.17(18) . . ?
C5 C1 Fe1 67.46(15) . . ?
C5 C1 C2 103.3(2) . . ?
C1 C2 H2 124.5 . . ?
C3 C2 C1 111.0(3) . . ?
C3 C2 H2 124.5 . . ?
C2 C3 H3 126.4 . . ?
C4 C3 C2 107.2(2) . . ?
C4 C3 H3 126.4 . . ?
C3 C4 H4 126.2 . . ?
C3 C4 C5 107.7(3) . . ?
C5 C4 H4 126.2 . . ?
C1 C5 H5 124.5 . . ?
C4 C5 C1 110.9(3) . . ?
C4 C5 H5 124.5 . . ?
Zn2 C6 Na2 85.68(9) . . ?
Zn2 C6 Fe1 138.61(14) . . ?
Fe1 C6 Na2 134.42(12) . . ?
C7 C6 Zn2 123.44(19) . . ?
C7 C6 Na2 100.53(19) . . ?
C7 C6 Fe1 67.28(15) . . ?
C7 C6 C10 103.3(2) . . ?
C10 C6 Zn2 131.9(2) . . ?
C10 C6 Na2 74.50(15) . . ?
C10 C6 Fe1 66.87(14) . . ?
C6 C7 H7 124.3 . . ?
C8 C7 C6 111.3(3) . . ?
C8 C7 H7 124.3 . . ?
C7 C8 H8 126.4 . . ?
C9 C8 C7 107.1(3) . . ?
C9 C8 H8 126.4 . . ?
C8 C9 H9 126.3 . . ?
C8 C9 C10 107.4(2) . . ?
C10 C9 H9 126.3 . . ?
C6 C10 H10 124.6 . . ?
C9 C10 C6 110.8(3) . . ?
C9 C10 H10 124.6 . . ?
N1 C11 H11A 109.5 . . ?
N1 C11 H11B 109.5 . . ?
N1 C11 H11C 109.5 . . ?
H11A C11 H11B 109.5 . . ?
H11A C11 H11C 109.5 . . ?
H11B C11 H11C 109.5 . . ?
N1 C12 H12A 109.5 . . ?
N1 C12 H12B 109.5 . . ?
N1 C12 H12C 109.5 . . ?
H12A C12 H12B 109.5 . . ?
H12A C12 H12C 109.5 . . ?
H12B C12 H12C 109.5 . . ?
N1 C13 H13A 109.4 . . ?
N1 C13 H13B 109.4 . . ?
N1 C13 C14 111.3(12) . . ?
H13A C13 H13B 108.0 . . ?
C14 C13 H13A 109.4 . . ?
C14 C13 H13B 109.4 . . ?
N2 C14 C13 113.6(13) . . ?
N2 C14 H14A 108.8 . . ?
N2 C14 H14B 108.8 . . ?
C13 C14 H14A 108.8 . . ?
C13 C14 H14B 108.8 . . ?
H14A C14 H14B 107.7 . . ?
N2 C15 H15A 109.5 . . ?
N2 C15 H15B 109.5 . . ?
N2 C15 H15C 109.5 . . ?
H15A C15 H15B 109.5 . . ?
H15A C15 H15C 109.5 . . ?
H15B C15 H15C 109.5 . . ?
N2 C16 H16A 109.5 . . ?
N2 C16 H16B 109.5 . . ?
N2 C16 H16C 109.5 . . ?
H16A C16 H16B 109.5 . . ?
H16A C16 H16C 109.5 . . ?
H16B C16 H16C 109.5 . . ?
N3 C17 Na1 50.94(12) . . ?
N3 C17 C18 113.5(2) . . ?
N3 C17 C22 106.8(2) . . ?
N3 C17 C23 113.3(2) . . ?
C18 C17 Na1 163.4(2) . . ?
C18 C17 C23 108.0(3) . . ?
C22 C17 Na1 84.50(17) . . ?
C22 C17 C18 108.1(2) . . ?
C22 C17 C23 106.8(3) . . ?
C23 C17 Na1 77.55(17) . . ?
C17 C18 H18A 109.1 . . ?
C17 C18 H18B 109.1 . . ?
H18A C18 H18B 107.8 . . ?
C19 C18 C17 112.6(3) . . ?
C19 C18 H18A 109.1 . . ?
C19 C18 H18B 109.1 . . ?
C18 C19 H19A 109.9 . . ?
C18 C19 H19B 109.9 . . ?
C18 C19 C20 108.8(3) . . ?
H19A C19 H19B 108.3 . . ?
C20 C19 H19A 109.9 . . ?
C20 C19 H19B 109.9 . . ?
C19 C20 H20A 109.1 . . ?
C19 C20 H20B 109.1 . . ?
C19 C20 C21 112.7(3) . . ?
H20A C20 H20B 107.8 . . ?
C21 C20 H20A 109.1 . . ?
C21 C20 H20B 109.1 . . ?
N3 C21 C20 112.5(2) . . ?
N3 C21 C24 107.5(2) . . ?
N3 C21 C25 113.2(3) . . ?
C20 C21 C25 109.9(3) . . ?
C24 C21 C20 106.7(3) . . ?
C24 C21 C25 106.6(3) . . ?
C17 C22 H22A 109.5 . . ?
C17 C22 H22B 109.5 . . ?
C17 C22 H22C 109.5 . . ?
H22A C22 H22B 109.5 . . ?
H22A C22 H22C 109.5 . . ?
H22B C22 H22C 109.5 . . ?
C17 C23 H23A 109.5 . . ?
C17 C23 H23B 109.5 . . ?
C17 C23 H23C 109.5 . . ?
H23A C23 H23B 109.5 . . ?
H23A C23 H23C 109.5 . . ?
H23B C23 H23C 109.5 . . ?
C21 C24 H24A 109.5 . . ?
C21 C24 H24B 109.5 . . ?
C21 C24 H24C 109.5 . . ?
H24A C24 H24B 109.5 . . ?
H24A C24 H24C 109.5 . . ?
H24B C24 H24C 109.5 . . ?
C21 C25 H25A 109.5 . . ?
C21 C25 H25B 109.5 . . ?
C21 C25 H25C 109.5 . . ?
H25A C25 H25B 109.5 . . ?
H25A C25 H25C 109.5 . . ?
H25B C25 H25C 109.5 . . ?
C27 C26 Zn1 116.4(2) . . ?
C28 C26 Zn1 108.8(2) . . ?
C28 C26 C27 107.1(3) . . ?
C28 C26 C29 107.5(3) . . ?
C29 C26 Zn1 109.3(2) . . ?
C29 C26 C27 107.4(3) . . ?
C26 C27 H27A 109.5 . . ?
C26 C27 H27B 109.5 . . ?
C26 C27 H27C 109.5 . . ?
H27A C27 H27B 109.5 . . ?
H27A C27 H27C 109.5 . . ?
H27B C27 H27C 109.5 . . ?
C26 C28 H28A 109.5 . . ?
C26 C28 H28B 109.5 . . ?
C26 C28 H28C 109.5 . . ?
H28A C28 H28B 109.5 . . ?
H28A C28 H28C 109.5 . . ?
H28B C28 H28C 109.5 . . ?
C26 C29 H29A 109.5 . . ?
C26 C29 H29B 109.5 . . ?
C26 C29 H29C 109.5 . . ?
H29A C29 H29B 109.5 . . ?
H29A C29 H29C 109.5 . . ?
H29B C29 H29C 109.5 . . ?
N4 C30 H30A 109.5 . . ?
N4 C30 H30B 109.5 . . ?
N4 C30 H30C 109.5 . . ?
H30A C30 H30B 109.5 . . ?
H30A C30 H30C 109.5 . . ?
H30B C30 H30C 109.5 . . ?
N4 C31 H31A 109.5 . . ?
N4 C31 H31B 109.5 . . ?
N4 C31 H31C 109.5 . . ?
H31A C31 H31B 109.5 . . ?
H31A C31 H31C 109.5 . . ?
H31B C31 H31C 109.5 . . ?
N4 C32 H32A 108.4 . . ?
N4 C32 H32B 108.4 . . ?
N4 C32 C33 115.7(5) . . ?
H32A C32 H32B 107.4 . . ?
C33 C32 H32A 108.4 . . ?
C33 C32 H32B 108.4 . . ?
N5 C33 C32 110.2(5) . . ?
N5 C33 H33A 109.6 . . ?
N5 C33 H33B 109.6 . . ?
C32 C33 H33A 109.6 . . ?
C32 C33 H33B 109.6 . . ?
H33A C33 H33B 108.1 . . ?
N5 C34 H34A 109.5 . . ?
N5 C34 H34B 109.5 . . ?
N5 C34 H34C 109.5 . . ?
H34A C34 H34B 109.5 . . ?
H34A C34 H34C 109.5 . . ?
H34B C34 H34C 109.5 . . ?
N5 C35 H35A 109.5 . . ?
N5 C35 H35B 109.5 . . ?
N5 C35 H35C 109.5 . . ?
H35A C35 H35B 109.5 . . ?
H35A C35 H35C 109.5 . . ?
H35B C35 H35C 109.5 . . ?
N6 C36 C37 110.4(3) . . ?
N6 C36 C41 114.9(3) . . ?
N6 C36 C42 107.4(3) . . ?
C37 C36 C41 109.0(3) . . ?
C42 C36 C37 108.8(4) . . ?
C42 C36 C41 106.1(3) . . ?
C36 C37 H37A 109.4 . . ?
C36 C37 H37B 109.4 . . ?
H37A C37 H37B 108.0 . . ?
C38 C37 C36 111.4(4) . . ?
C38 C37 H37A 109.4 . . ?
C38 C37 H37B 109.4 . . ?
C37 C38 H38A 109.7 . . ?
C37 C38 H38B 109.7 . . ?
C37 C38 C39 110.0(4) . . ?
H38A C38 H38B 108.2 . . ?
C39 C38 H38A 109.7 . . ?
C39 C38 H38B 109.7 . . ?
C38 C39 H39A 109.1 . . ?
C38 C39 H39B 109.1 . . ?
H39A C39 H39B 107.8 . . ?
C40 C39 C38 112.5(3) . . ?
C40 C39 H39A 109.1 . . ?
C40 C39 H39B 109.1 . . ?
N6 C40 C39 108.4(4) . . ?
N6 C40 C43 115.7(3) . . ?
N6 C40 C44 106.5(3) . . ?
C43 C40 C39 108.5(3) . . ?
C44 C40 C39 110.3(3) . . ?
C44 C40 C43 107.3(4) . . ?
C36 C41 H41A 109.5 . . ?
C36 C41 H41B 109.5 . . ?
C36 C41 H41C 109.5 . . ?
H41A C41 H41B 109.5 . . ?
H41A C41 H41C 109.5 . . ?
H41B C41 H41C 109.5 . . ?
C36 C42 H42A 109.5 . . ?
C36 C42 H42B 109.5 . . ?
C36 C42 H42C 109.5 . . ?
H42A C42 H42B 109.5 . . ?
H42A C42 H42C 109.5 . . ?
H42B C42 H42C 109.5 . . ?
C40 C43 H43A 109.5 . . ?
C40 C43 H43B 109.5 . . ?
C40 C43 H43C 109.5 . . ?
H43A C43 H43B 109.5 . . ?
H43A C43 H43C 109.5 . . ?
H43B C43 H43C 109.5 . . ?
C40 C44 H44A 109.5 . . ?
C40 C44 H44B 109.5 . . ?
C40 C44 H44C 109.5 . . ?
H44A C44 H44B 109.5 . . ?
H44A C44 H44C 109.5 . . ?
H44B C44 H44C 109.5 . . ?
C46 C45 Zn2 108.2(2) . . ?
C46 C45 C47 108.1(3) . . ?
C46 C45 C48 108.0(3) . . ?
C47 C45 Zn2 106.8(2) . . ?
C48 C45 Zn2 118.7(2) . . ?
C48 C45 C47 106.6(3) . . ?
C45 C46 H46A 109.5 . . ?
C45 C46 H46B 109.5 . . ?
C45 C46 H46C 109.5 . . ?
H46A C46 H46B 109.5 . . ?
H46A C46 H46C 109.5 . . ?
H46B C46 H46C 109.5 . . ?
C45 C47 H47A 109.5 . . ?
C45 C47 H47B 109.5 . . ?
C45 C47 H47C 109.5 . . ?
H47A C47 H47B 109.5 . . ?
H47A C47 H47C 109.5 . . ?
H47B C47 H47C 109.5 . . ?
C45 C48 H48A 109.5 . . ?
C45 C48 H48B 109.5 . . ?
C45 C48 H48C 109.5 . . ?
H48A C48 H48B 109.5 . . ?
H48A C48 H48C 109.5 . . ?
H48B C48 H48C 109.5 . . ?
N4 C30A H30D 109.5 . . ?
N4 C30A H30E 109.5 . . ?
N4 C30A H30F 109.5 . . ?
H30D C30A H30E 109.5 . . ?
H30D C30A H30F 109.5 . . ?
H30E C30A H30F 109.5 . . ?
N4 C31A H31D 109.5 . . ?
N4 C31A H31E 109.5 . . ?
N4 C31A H31F 109.5 . . ?
H31D C31A H31E 109.5 . . ?
H31D C31A H31F 109.5 . . ?
H31E C31A H31F 109.5 . . ?
N4 C32A H32C 110.8 . . ?
N4 C32A H32D 110.8 . . ?
N4 C32A C33A 104.7(11) . . ?
H32C C32A H32D 108.9 . . ?
C33A C32A H32C 110.8 . . ?
C33A C32A H32D 110.8 . . ?
Na2 C33A H33C 80.1 . . ?
Na2 C33A H33D 161.8 . . ?
N5 C33A Na2 53.5(5) . . ?
N5 C33A C32A 115.9(11) . . ?
N5 C33A H33C 108.3 . . ?
N5 C33A H33D 108.3 . . ?
C32A C33A Na2 84.1(7) . . ?
C32A C33A H33C 108.3 . . ?
C32A C33A H33D 108.3 . . ?
H33C C33A H33D 107.4 . . ?
N5 C34A H34D 109.5 . . ?
N5 C34A H34E 109.5 . . ?
N5 C34A H34F 109.5 . . ?
H34D C34A H34E 109.5 . . ?
H34D C34A H34F 109.5 . . ?
H34E C34A H34F 109.5 . . ?
N5 C35A H35D 109.5 . . ?
N5 C35A H35E 109.5 . . ?
N5 C35A H35F 109.5 . . ?
H35D C35A H35E 109.5 . . ?
H35D C35A H35F 109.5 . . ?
H35E C35A H35F 109.5 . . ?
C11A N1A Na1 109.0(15) . . ?
C11A N1A C12A 111.2(16) . . ?
C11A N1A C13A 106.6(10) . . ?
C12A N1A Na1 113.8(17) . . ?
C13A N1A Na1 107.9(14) . . ?
C13A N1A C12A 108(2) . . ?
C14A N2A Na1 103.1(12) . . ?
C15A N2A Na1 109.8(12) . . ?
C15A N2A C14A 109.0(10) . . ?
C15A N2A C16A 109.6(16) . . ?
C16A N2A Na1 116.6(15) . . ?
C16A N2A C14A 108.3(15) . . ?
N1A C11A H11D 109.5 . . ?
N1A C11A H11E 109.5 . . ?
N1A C11A H11F 109.5 . . ?
H11D C11A H11E 109.5 . . ?
H11D C11A H11F 109.5 . . ?
H11E C11A H11F 109.5 . . ?
N1A C12A H12D 109.5 . . ?
N1A C12A H12E 109.5 . . ?
N1A C12A H12F 109.5 . . ?
H12D C12A H12E 109.5 . . ?
H12D C12A H12F 109.5 . . ?
H12E C12A H12F 109.5 . . ?
N1A C13A H13C 108.4 . . ?
N1A C13A H13D 108.4 . . ?
N1A C13A C14A 115.4(13) . . ?
H13C C13A H13D 107.5 . . ?
C14A C13A H13C 108.4 . . ?
C14A C13A H13D 108.4 . . ?
N2A C14A C13A 114.6(10) . . ?
N2A C14A H14C 108.6 . . ?
N2A C14A H14D 108.6 . . ?
C13A C14A H14C 108.6 . . ?
C13A C14A H14D 108.6 . . ?
H14C C14A H14D 107.6 . . ?
N2A C15A H15D 109.5 . . ?
N2A C15A H15E 109.5 . . ?
N2A C15A H15F 109.5 . . ?
H15D C15A H15E 109.5 . . ?
H15D C15A H15F 109.5 . . ?
H15E C15A H15F 109.5 . . ?
N2A C16A H16D 109.5 . . ?
N2A C16A H16E 109.5 . . ?
N2A C16A H16F 109.5 . . ?
H16D C16A H16E 109.5 . . ?
H16D C16A H16F 109.5 . . ?
H16E C16A H16F 109.5 . . ?
H55A C55 H55B 109.5 . . ?
H55A C55 H55C 109.5 . . ?
H55B C55 H55C 109.5 . . ?
C49 C55 H55A 109.5 . . ?
C49 C55 H55B 109.5 . . ?
C49 C55 H55C 109.5 . . ?
C50 C49 C55 119.5(5) . . ?
C50 C49 C54 120.0 . . ?
C54 C49 C55 120.4(5) . . ?
C49 C50 H50 120.0 . . ?
C49 C50 C51 120.0 . . ?
C51 C50 H50 120.0 . . ?
C50 C51 H51 120.0 . . ?
C50 C51 C52 120.0 . . ?
C52 C51 H51 120.0 . . ?
C51 C52 H52 120.0 . . ?
C53 C52 C51 120.0 . . ?
C53 C52 H52 120.0 . . ?
C52 C53 H53 120.0 . . ?
C52 C53 C54 120.0 . . ?
C54 C53 H53 120.0 . . ?
C49 C54 H54 120.0 . . ?
C53 C54 C49 120.0 . . ?
C53 C54 H54 120.0 . . ?
C50A C49A H49A 120.0 . . ?
C50A C49A C54A 120.0 . . ?
C54A C49A H49A 120.0 . . ?
C49A C50A H50A 120.0 . . ?
C49A C50A C51A 120.0 . . ?
C51A C50A H50A 120.0 . . ?
C50A C51A H51A 120.0 . . ?
C52A C51A C50A 120.0 . . ?
C52A C51A H51A 120.0 . . ?
C51A C52A H52A 120.0 . . ?
C53A C52A C51A 120.0 . . ?
C53A C52A H52A 120.0 . . ?
C52A C53A C54A 120.0 . . ?
C52A C53A C55A 119.4(10) . . ?
C54A C53A C55A 120.6(10) . . ?
C49A C54A H54A 120.0 . . ?
C53A C54A C49A 120.0 . . ?
C53A C54A H54A 120.0 . . ?
C53A C55A H55D 109.5 . . ?
C53A C55A H55E 109.5 . . ?
C53A C55A H55F 109.5 . . ?
H55D C55A H55E 109.5 . . ?
H55D C55A H55F 109.5 . . ?
H55E C55A H55F 109.5 . . ?

loop_
_geom_bond_atom_site_label_1
_geom_bond_atom_site_label_2
_geom_bond_distance
_geom_bond_site_symmetry_2
_geom_bond_publ_flag
Zn1 Na1 3.1038(11) . ?
Zn1 N3 2.034(2) . ?
Zn1 C1 2.044(3) . ?
Zn1 C26 2.038(3) . ?
Zn2 Na2 3.2507(12) . ?
Zn2 N6 2.028(3) . ?
Zn2 C6 2.032(3) . ?
Zn2 C45 2.037(3) . ?
Na1 N1 2.50(4) . ?
Na1 N2 2.55(3) . ?
Na1 N3 2.404(2) . ?
Na1 C1 2.722(3) . ?
Na1 C17 3.044(3) . ?
Na1 N1A 2.46(3) . ?
Na1 N2A 2.51(3) . ?
Na2 N4 2.549(3) . ?
Na2 N5 2.532(3) . ?
Na2 N6 2.453(3) . ?
Na2 C6 2.695(3) . ?
Na2 C33A 3.117(15) . ?
Fe1 C1 2.099(3) . ?
Fe1 C6 2.105(3) . ?
N1 C11 1.472(9) . ?
N1 C12 1.488(9) . ?
N1 C13 1.463(9) . ?
N2 C14 1.483(9) . ?
N2 C15 1.473(9) . ?
N2 C16 1.476(9) . ?
N3 C17 1.480(3) . ?
N3 C21 1.474(3) . ?
N4 C30 1.457(6) . ?
N4 C31 1.452(6) . ?
N4 C32 1.501(6) . ?
N4 C30A 1.471(10) . ?
N4 C31A 1.496(10) . ?
N4 C32A 1.457(9) . ?
N5 C33 1.471(5) . ?
N5 C34 1.494(6) . ?
N5 C35 1.468(6) . ?
N5 C33A 1.498(9) . ?
N5 C34A 1.468(9) . ?
N5 C35A 1.474(10) . ?
N6 C36 1.487(4) . ?
N6 C40 1.465(4) . ?
C1 C2 1.445(4) . ?
C1 C5 1.434(4) . ?
C2 H2 0.9500 . ?
C2 C3 1.423(4) . ?
C3 H3 0.9500 . ?
C3 C4 1.404(4) . ?
C4 H4 0.9500 . ?
C4 C5 1.425(4) . ?
C5 H5 0.9500 . ?
C6 C7 1.440(4) . ?
C6 C10 1.440(3) . ?
C7 H7 0.9500 . ?
C7 C8 1.422(4) . ?
C8 H8 0.9500 . ?
C8 C9 1.411(4) . ?
C9 H9 0.9500 . ?
C9 C10 1.429(4) . ?
C10 H10 0.9500 . ?
C11 H11A 0.9800 . ?
C11 H11B 0.9800 . ?
C11 H11C 0.9800 . ?
C12 H12A 0.9800 . ?
C12 H12B 0.9800 . ?
C12 H12C 0.9800 . ?
C13 H13A 0.9900 . ?
C13 H13B 0.9900 . ?
C13 C14 1.520(9) . ?
C14 H14A 0.9900 . ?
C14 H14B 0.9900 . ?
C15 H15A 0.9800 . ?
C15 H15B 0.9800 . ?
C15 H15C 0.9800 . ?
C16 H16A 0.9800 . ?
C16 H16B 0.9800 . ?
C16 H16C 0.9800 . ?
C17 C18 1.530(4) . ?
C17 C22 1.526(4) . ?
C17 C23 1.554(4) . ?
C18 H18A 0.9900 . ?
C18 H18B 0.9900 . ?
C18 C19 1.505(5) . ?
C19 H19A 0.9900 . ?
C19 H19B 0.9900 . ?
C19 C20 1.513(5) . ?
C20 H20A 0.9900 . ?
C20 H20B 0.9900 . ?
C20 C21 1.538(4) . ?
C21 C24 1.537(4) . ?
C21 C25 1.542(4) . ?
C22 H22A 0.9800 . ?
C22 H22B 0.9800 . ?
C22 H22C 0.9800 . ?
C23 H23A 0.9800 . ?
C23 H23B 0.9800 . ?
C23 H23C 0.9800 . ?
C24 H24A 0.9800 . ?
C24 H24B 0.9800 . ?
C24 H24C 0.9800 . ?
C25 H25A 0.9800 . ?
C25 H25B 0.9800 . ?
C25 H25C 0.9800 . ?
C26 C27 1.523(4) . ?
C26 C28 1.510(5) . ?
C26 C29 1.514(5) . ?
C27 H27A 0.9800 . ?
C27 H27B 0.9800 . ?
C27 H27C 0.9800 . ?
C28 H28A 0.9800 . ?
C28 H28B 0.9800 . ?
C28 H28C 0.9800 . ?
C29 H29A 0.9800 . ?
C29 H29B 0.9800 . ?
C29 H29C 0.9800 . ?
C30 H30A 0.9800 . ?
C30 H30B 0.9800 . ?
C30 H30C 0.9800 . ?
C31 H31A 0.9800 . ?
C31 H31B 0.9800 . ?
C31 H31C 0.9800 . ?
C32 H32A 0.9900 . ?
C32 H32B 0.9900 . ?
C32 C33 1.503(6) . ?
C33 H33A 0.9900 . ?
C33 H33B 0.9900 . ?
C34 H34A 0.9800 . ?
C34 H34B 0.9800 . ?
C34 H34C 0.9800 . ?
C35 H35A 0.9800 . ?
C35 H35B 0.9800 . ?
C35 H35C 0.9800 . ?
C36 C37 1.535(5) . ?
C36 C41 1.557(5) . ?
C36 C42 1.510(5) . ?
C37 H37A 0.9900 . ?
C37 H37B 0.9900 . ?
C37 C38 1.488(6) . ?
C38 H38A 0.9900 . ?
C38 H38B 0.9900 . ?
C38 C39 1.572(7) . ?
C39 H39A 0.9900 . ?
C39 H39B 0.9900 . ?
C39 C40 1.569(6) . ?
C40 C43 1.535(5) . ?
C40 C44 1.512(6) . ?
C41 H41A 0.9800 . ?
C41 H41B 0.9800 . ?
C41 H41C 0.9800 . ?
C42 H42A 0.9800 . ?
C42 H42B 0.9800 . ?
C42 H42C 0.9800 . ?
C43 H43A 0.9800 . ?
C43 H43B 0.9800 . ?
C43 H43C 0.9800 . ?
C44 H44A 0.9800 . ?
C44 H44B 0.9800 . ?
C44 H44C 0.9800 . ?
C45 C46 1.513(5) . ?
C45 C47 1.531(5) . ?
C45 C48 1.531(4) . ?
C46 H46A 0.9800 . ?
C46 H46B 0.9800 . ?
C46 H46C 0.9800 . ?
C47 H47A 0.9800 . ?
C47 H47B 0.9800 . ?
C47 H47C 0.9800 . ?
C48 H48A 0.9800 . ?
C48 H48B 0.9800 . ?
C48 H48C 0.9800 . ?
C30A H30D 0.9800 . ?
C30A H30E 0.9800 . ?
C30A H30F 0.9800 . ?
C31A H31D 0.9800 . ?
C31A H31E 0.9800 . ?
C31A H31F 0.9800 . ?
C32A H32C 0.9900 . ?
C32A H32D 0.9900 . ?
C32A C33A 1.525(10) . ?
C33A H33C 0.9900 . ?
C33A H33D 0.9900 . ?
C34A H34D 0.9800 . ?
C34A H34E 0.9800 . ?
C34A H34F 0.9800 . ?
C35A H35D 0.9800 . ?
C35A H35E 0.9800 . ?
C35A H35F 0.9800 . ?
N1A C11A 1.462(8) . ?
N1A C12A 1.489(9) . ?
N1A C13A 1.470(9) . ?
N2A C14A 1.480(8) . ?
N2A C15A 1.473(9) . ?
N2A C16A 1.474(9) . ?
C11A H11D 0.9800 . ?
C11A H11E 0.9800 . ?
C11A H11F 0.9800 . ?
C12A H12D 0.9800 . ?
C12A H12E 0.9800 . ?
C12A H12F 0.9800 . ?
C13A H13C 0.9900 . ?
C13A H13D 0.9900 . ?
C13A C14A 1.499(8) . ?
C14A H14C 0.9900 . ?
C14A H14D 0.9900 . ?
C15A H15D 0.9800 . ?
C15A H15E 0.9800 . ?
C15A H15F 0.9800 . ?
C16A H16D 0.9800 . ?
C16A H16E 0.9800 . ?
C16A H16F 0.9800 . ?
C55 H55A 0.9800 . ?
C55 H55B 0.9800 . ?
C55 H55C 0.9800 . ?
C55 C49 1.473(7) . ?
C49 C50 1.3900 . ?
C49 C54 1.3900 . ?
C50 H50 0.9500 . ?
C50 C51 1.3900 . ?
C51 H51 0.9500 . ?
C51 C52 1.3900 . ?
C52 H52 0.9500 . ?
C52 C53 1.3900 . ?
C53 H53 0.9500 . ?
C53 C54 1.3900 . ?
C54 H54 0.9500 . ?
C49A H49A 0.9500 . ?
C49A C50A 1.3900 . ?
C49A C54A 1.3900 . ?
C50A H50A 0.9500 . ?
C50A C51A 1.3900 . ?
C51A H51A 0.9500 . ?
C51A C52A 1.3900 . ?
C52A H52A 0.9500 . ?
C52A C53A 1.3900 . ?
C53A C54A 1.3900 . ?
C53A C55A 1.491(9) . ?
C54A H54A 0.9500 . ?
C55A H55D 0.9800 . ?
C55A H55E 0.9800 . ?
C55A H55F 0.9800 . ?

loop_
_geom_torsion_atom_site_label_1
_geom_torsion_atom_site_label_2
_geom_torsion_atom_site_label_3
_geom_torsion_atom_site_label_4
_geom_torsion
_geom_torsion_site_symmetry_1
_geom_torsion_site_symmetry_2
_geom_torsion_site_symmetry_3
_geom_torsion_site_symmetry_4
_geom_torsion_publ_flag
Zn1 N3 C17 Na1 93.47(15) . . . . ?
Zn1 N3 C17 C18 -93.5(3) . . . . ?
Zn1 N3 C17 C22 25.5(3) . . . . ?
Zn1 N3 C17 C23 142.8(2) . . . . ?
Zn1 N3 C21 C20 94.9(3) . . . . ?
Zn1 N3 C21 C24 -22.3(3) . . . . ?
Zn1 N3 C21 C25 -139.8(2) . . . . ?
Zn1 C1 C2 C3 177.5(2) . . . . ?
Zn1 C1 C5 C4 -177.5(2) . . . . ?
Zn2 N6 C36 C37 166.6(2) . . . . ?
Zn2 N6 C36 C41 -69.6(3) . . . . ?
Zn2 N6 C36 C42 48.2(3) . . . . ?
Zn2 N6 C40 C39 -169.8(2) . . . . ?
Zn2 N6 C40 C43 68.1(4) . . . . ?
Zn2 N6 C40 C44 -51.0(4) . . . . ?
Zn2 C6 C7 C8 -168.2(2) . . . . ?
Zn2 C6 C10 C9 166.3(2) . . . . ?
Na1 N1 C13 C14 -54.5(15) . . . . ?
Na1 N2 C14 C13 -40.8(14) . . . . ?
Na1 N3 C17 C18 173.0(2) . . . . ?
Na1 N3 C17 C22 -68.0(2) . . . . ?
Na1 N3 C17 C23 49.3(3) . . . . ?
Na1 N3 C21 C20 -164.1(2) . . . . ?
Na1 N3 C21 C24 78.7(3) . . . . ?
Na1 N3 C21 C25 -38.8(3) . . . . ?
Na1 C1 C2 C3 121.5(2) . . . . ?
Na1 C1 C5 C4 -74.2(3) . . . . ?
Na1 C17 C18 C19 -30.3(9) . . . . ?
Na1 N1A C13A C14A 32.4(13) . . . . ?
Na1 N2A C14A C13A 46.7(13) . . . . ?
Na2 N4 C32 C33 -54.0(6) . . . . ?
Na2 N4 C32A C33A 39.8(11) . . . . ?
Na2 N5 C33 C32 -34.7(6) . . . . ?
Na2 N5 C33A C32A 60.0(13) . . . . ?
Na2 N6 C36 C37 66.3(3) . . . . ?
Na2 N6 C36 C41 -169.9(3) . . . . ?
Na2 N6 C36 C42 -52.1(3) . . . . ?
Na2 N6 C40 C39 -67.9(3) . . . . ?
Na2 N6 C40 C43 169.9(3) . . . . ?
Na2 N6 C40 C44 50.8(4) . . . . ?
Na2 C6 C7 C8 -76.4(3) . . . . ?
Na2 C6 C10 C9 97.0(2) . . . . ?
Fe1 C1 C2 C3 -58.6(2) . . . . ?
Fe1 C1 C5 C4 58.3(2) . . . . ?
Fe1 C6 C7 C8 57.5(2) . . . . ?
Fe1 C6 C10 C9 -58.3(2) . . . . ?
N1 C13 C14 N2 72(2) . . . . ?
N3 C17 C18 C19 -49.7(4) . . . . ?
N4 C32 C33 N5 65.3(8) . . . . ?
N4 C32A C33A Na2 -29.8(9) . . . . ?
N4 C32A C33A N5 -74.2(16) . . . . ?
N6 C36 C37 C38 55.5(4) . . . . ?
C1 C2 C3 C4 0.2(3) . . . . ?
C2 C1 C5 C4 0.5(3) . . . . ?
C2 C3 C4 C5 0.1(4) . . . . ?
C3 C4 C5 C1 -0.4(4) . . . . ?
C5 C1 C2 C3 -0.4(3) . . . . ?
C6 C7 C8 C9 0.5(4) . . . . ?
C7 C6 C10 C9 -0.4(3) . . . . ?
C7 C8 C9 C10 -0.7(4) . . . . ?
C8 C9 C10 C6 0.7(3) . . . . ?
C10 C6 C7 C8 0.0(3) . . . . ?
C11 N1 C13 C14 -173.6(19) . . . . ?
C12 N1 C13 C14 62(3) . . . . ?
C15 N2 C14 C13 64(3) . . . . ?
C16 N2 C14 C13 -173(2) . . . . ?
C17 N3 C21 C20 -43.7(4) . . . . ?
C17 N3 C21 C24 -160.9(2) . . . . ?
C17 N3 C21 C25 81.6(3) . . . . ?
C17 C18 C19 C20 56.3(4) . . . . ?
C18 C19 C20 C21 -57.2(4) . . . . ?
C19 C20 C21 N3 51.0(4) . . . . ?
C19 C20 C21 C24 168.7(3) . . . . ?
C19 C20 C21 C25 -76.1(4) . . . . ?
C21 N3 C17 Na1 -129.7(2) . . . . ?
C21 N3 C17 C18 43.3(3) . . . . ?
C21 N3 C17 C22 162.3(2) . . . . ?
C21 N3 C17 C23 -80.4(3) . . . . ?
C22 C17 C18 C19 -168.0(3) . . . . ?
C23 C17 C18 C19 76.8(4) . . . . ?
C30 N4 C32 C33 -170.7(9) . . . . ?
C31 N4 C32 C33 67.0(7) . . . . ?
C34 N5 C33 C32 -164.5(6) . . . . ?
C35 N5 C33 C32 83.0(8) . . . . ?
C36 N6 C40 C39 52.4(4) . . . . ?
C36 N6 C40 C43 -69.8(5) . . . . ?
C36 N6 C40 C44 171.1(3) . . . . ?
C36 C37 C38 C39 -56.2(5) . . . . ?
C37 C38 C39 C40 54.7(5) . . . . ?
C38 C39 C40 N6 -50.6(4) . . . . ?
C38 C39 C40 C43 75.9(5) . . . . ?
C38 C39 C40 C44 -166.9(4) . . . . ?
C40 N6 C36 C37 -55.4(4) . . . . ?
C40 N6 C36 C41 68.4(4) . . . . ?
C40 N6 C36 C42 -173.8(3) . . . . ?
C41 C36 C37 C38 -71.7(4) . . . . ?
C42 C36 C37 C38 173.1(3) . . . . ?
C30A N4 C32A C33A -84(2) . . . . ?
C31A N4 C32A C33A 163.8(13) . . . . ?
C34A N5 C33A Na2 -117.8(11) . . . . ?
C34A N5 C33A C32A -57.9(18) . . . . ?
C35A N5 C33A Na2 106.7(17) . . . . ?
C35A N5 C33A C32A 167(2) . . . . ?
N1A C13A C14A N2A -58.5(19) . . . . ?
C11A N1A C13A C14A -85(2) . . . . ?
C12A N1A C13A C14A 155.8(17) . . . . ?
C15A N2A C14A C13A 163.4(13) . . . . ?
C16A N2A C14A C13A -77(2) . . . . ?
C55 C49 C50 C51 178.8(7) . . . . ?
C55 C49 C54 C53 -178.8(7) . . . . ?
C49 C50 C51 C52 0.0 . . . . ?
C50 C49 C54 C53 0.0 . . . . ?
C50 C51 C52 C53 0.0 . . . . ?
C51 C52 C53 C54 0.0 . . . . ?
C52 C53 C54 C49 0.0 . . . . ?
C54 C49 C50 C51 0.0 . . . . ?
C49A C50A C51A C52A 0.0 . . . . ?
C50A C49A C54A C53A 0.0 . . . . ?
C50A C51A C52A C53A 0.0 . . . . ?
C51A C52A C53A C54A 0.0 . . . . ?
C51A C52A C53A C55A -178.1(11) . . . . ?
C52A C53A C54A C49A 0.0 . . . . ?
C54A C49A C50A C51A 0.0 . . . . ?
C55A C53A C54A C49A 178.1(11) . . . . ?
